data_1522123
loop_
_publ_author_name
'Vielhaber, E.'
'Hoppe, R.'

_publ_section_title
;
 Oxogallate der Alkalimetalle
;
_journal_name_full 'Zeitschrift fuer Anorganische und Allgemeine Chemie'
_journal_page_first 14
_journal_page_last 32
_journal_volume 369
_journal_year 1969
_chemical_formula_sum 'Ga K O2'
_chemical_name_systematic 'K Ga O2'
_space_group_IT_number 61
_symmetry_space_group_name_Hall '-P 2ac 2ab'
_symmetry_space_group_name_H-M 'P b c a'
_cell_angle_alpha 90
_cell_angle_beta 90
_cell_angle_gamma 90
_cell_formula_units_Z 16
_cell_length_a 5.51
_cell_length_b 11.07
_cell_length_c 15.81
_cell_volume 964.342
_citation_journal_id_ASTM ZAACAB
_cod_data_source_file Vielhaber_ZAACAB_1969_1126.cif
_cod_data_source_block Ga1K1O2
_cod_original_formula_sum 'Ga1 K1 O2'
_cod_database_code 1522123

loop_
_symmetry_equiv_pos_as_xyz
x,y,z
-x+1/2,-y,z+1/2
x+1/2,-y+1/2,-z
-x,y+1/2,-z+1/2
-x,-y,-z
x-1/2,y,-z-1/2
-x-1/2,y-1/2,z
x,-y-1/2,z-1/2

loop_
_atom_site_label
_atom_site_type_symbol
_atom_site_fract_x
_atom_site_fract_y
_atom_site_fract_z
_atom_site_occupancy
_atom_site_U_iso_or_equiv
O1 O-2 0.574 0.296 0.013 1 0.0
K1 K+1 0.751 0.015 0.062 1 0.0
K2 K+1 0.799 0.265 0.186 1 0.0
O2 O-2 0.153 0.402 0.106 1 0.0
Ga2 Ga+3 0.28 0.264 0.065 1 0.0
O3 O-2 0.306 0.174 0.155 1 0.0
O4 O-2 0.925 0.486 0.225 1 0.0
Ga1 Ga+3 0.261 0.008 0.189 1 0.0
